data_7229857
loop_
_publ_author_name
'Vaganova, Tamara A.'
'Gatilov, Yurij V.'
'Pishchur, Denis P.'
'Chuikov, Igor P.'
'Malykhin, Evgenij V.'

_publ_section_title
;
 Controlled self-assembly of \p-stacked/H-bonded 1D crystal structures
 from polyfluorinated arylamines and 18-crown-6 (2&#x2009;:&#x2009;1).
 Associatevs.co-former fluorescence properties
;
_journal_issue 6
_journal_name_full CrystEngComm
_journal_page_first 807
_journal_paper_doi 10.1039/C7CE01851G
_journal_volume 20
_journal_year 2018
_chemical_formula_moiety '2(C6 H3 F4 N), C12 H24 O6'
_chemical_formula_sum 'C24 H30 F8 N2 O6'
_chemical_formula_weight 594.50
_chemical_melting_point 363
_chemical_name_systematic
; 
 2,3,5,6-tetrafluoroaniline and 18-crown-6 2:1 associate 
;
_space_group_IT_number 2
_space_group_name_Hall '-P 1'
_space_group_name_H-M_alt 'P -1'
_symmetry_cell_setting triclinic
_symmetry_space_group_name_Hall '-P 1'
_symmetry_space_group_name_H-M 'P -1'
_atom_sites_solution_hydrogens geom
_atom_sites_solution_primary direct
_atom_sites_solution_secondary difmap
_audit_creation_method SHELXL-97
_audit_update_record
;
2017-10-19 deposited with the CCDC.
2018-01-03 downloaded from the CCDC.
;
_cell_angle_alpha 117.412(2)
_cell_angle_beta 103.573(2)
_cell_angle_gamma 100.167(2)
_cell_formula_units_Z 1
_cell_length_a 8.5736(3)
_cell_length_b 9.9242(4)
_cell_length_c 10.1058(5)
_cell_measurement_reflns_used 9904
_cell_measurement_temperature 299(2)
_cell_measurement_theta_max 27.27
_cell_measurement_theta_min 2.38
_cell_volume 700.49(6)
_computing_cell_refinement 'Bruker SAINT'
_computing_data_collection 'Bruker APEX2'
_computing_data_reduction 'Bruker SAINT'
_computing_molecular_graphics 'Bruker SHELXTL'
_computing_publication_material 'Bruker SHELXTL'
_computing_structure_refinement 'SHELXL-97 (Sheldrick, 2008)'
_computing_structure_solution 'SHELXS-97 (Sheldrick, 2008)'
_diffrn_ambient_temperature 299(2)
_diffrn_measured_fraction_theta_full 0.996
_diffrn_measured_fraction_theta_max 0.996
_diffrn_measurement_device_type 'Bruker APEX-II CCD'
_diffrn_measurement_method '\f and \w scans'
_diffrn_radiation_monochromator graphite
_diffrn_radiation_source 'fine-focus sealed tube'
_diffrn_radiation_type MoK\a
_diffrn_radiation_wavelength 0.71073
_diffrn_reflns_av_R_equivalents 0.0305
_diffrn_reflns_av_sigmaI/netI 0.0168
_diffrn_reflns_limit_h_max 10
_diffrn_reflns_limit_h_min -11
_diffrn_reflns_limit_k_max 12
_diffrn_reflns_limit_k_min -12
_diffrn_reflns_limit_l_max 13
_diffrn_reflns_limit_l_min -13
_diffrn_reflns_number 19988
_diffrn_reflns_theta_full 27.49
_diffrn_reflns_theta_max 27.49
_diffrn_reflns_theta_min 2.38
_exptl_absorpt_coefficient_mu 0.134
_exptl_absorpt_correction_T_max 0.9118
_exptl_absorpt_correction_T_min 0.8700
_exptl_absorpt_correction_type multi-scan
_exptl_absorpt_process_details SADABS-2008/1
_exptl_crystal_colour colourless
_exptl_crystal_density_diffrn 1.409
_exptl_crystal_density_method 'not measured'
_exptl_crystal_description block
_exptl_crystal_F_000 308
_exptl_crystal_recrystallization_method 'Re-crystallisation from solvent: t-BuOMe'
_exptl_crystal_size_max 0.59
_exptl_crystal_size_mid 0.53
_exptl_crystal_size_min 0.35
_refine_diff_density_max 0.302
_refine_diff_density_min -0.199
_refine_diff_density_rms 0.038
_refine_ls_extinction_coef 0.141(17)
_refine_ls_extinction_expression Fc^*^=kFc[1+0.001xFc^2^\l^3^/sin(2\q)]^-1/4^
_refine_ls_extinction_method SHELXL
_refine_ls_goodness_of_fit_ref 0.928
_refine_ls_hydrogen_treatment mixed
_refine_ls_matrix_type full
_refine_ls_number_parameters 188
_refine_ls_number_reflns 3199
_refine_ls_number_restraints 3
_refine_ls_restrained_S_all 0.928
_refine_ls_R_factor_all 0.0658
_refine_ls_R_factor_gt 0.0517
_refine_ls_shift/su_max 0.000
_refine_ls_shift/su_mean 0.000
_refine_ls_structure_factor_coef Fsqd
_refine_ls_weighting_details 'calc w=1/[\s^2^(Fo^2^)+(0.0966P)^2^+0.2718P] where P=(Fo^2^+2Fc^2^)/3'
_refine_ls_weighting_scheme calc
_refine_ls_wR_factor_gt 0.1534
_refine_ls_wR_factor_ref 0.1738
_reflns_number_gt 2451
_reflns_number_total 3199
_reflns_threshold_expression >2sigma(I)
_cod_data_source_file c7ce01851g2.cif
_cod_data_source_block 2Ccr-m926
_cod_depositor_comments
;
The following automatic conversions were performed:

'_symmetry_cell_setting' value 'Triclinic' changed to 'triclinic'
according to
/home/data/users/saulius/crontab/automatic-downloads/rss-feeds/RSC/lib/dictionaries/cif_core.dic
dictionary named 'cif_core.dic' version 2.4.2 from 2011-04-26.

Automatic conversion script
Id: cif_fix_values 4973 2017-02-22 13:04:09Z antanas 

 Adding full bibliography for 7229852--7229857.cif.
;
_cod_original_cell_volume 700.49(5)
_cod_database_code 7229857

loop_
_symmetry_equiv_pos_as_xyz
'x, y, z'
'-x, -y, -z'

loop_
_atom_site_label
_atom_site_type_symbol
_atom_site_fract_x
_atom_site_fract_y
_atom_site_fract_z
_atom_site_U_iso_or_equiv
_atom_site_adp_type
_atom_site_occupancy
_atom_site_symmetry_multiplicity
_atom_site_calc_flag
_atom_site_refinement_flags
F1 F 0.0654(2) -0.21229(14) 0.58569(16) 0.0838(5) Uani 1 1 d .
F2 F 0.2232(2) -0.16656(18) 0.40531(19) 0.0971(5) Uani 1 1 d .
F3 F 0.3456(3) 0.39086(18) 0.7267(2) 0.1167(7) Uani 1 1 d .
F4 F 0.1907(2) 0.34573(14) 0.91003(16) 0.0811(4) Uani 1 1 d .
O1 O -0.26986(18) 1.13116(19) 0.99242(17) 0.0675(4) Uani 1 1 d .
O2 O -0.32987(17) 0.79850(18) 0.75003(18) 0.0679(4) Uani 1 1 d .
O3 O 0.06759(19) 1.32248(17) 1.17623(17) 0.0689(4) Uani 1 1 d .
N1 N 0.0388(3) 0.0435(2) 0.8448(2) 0.0752(6) Uani 1 1 d D
H3 H 0.044(4) 0.124(2) 0.929(2) 0.113 Uiso 1 1 d D
H1 H 0.002(4) -0.0483(19) 0.831(4) 0.113 Uiso 1 1 d D
C1 C 0.1241(2) 0.0658(2) 0.7551(2) 0.0481(4) Uani 1 1 d .
C2 C 0.1368(2) -0.0606(2) 0.6234(2) 0.0531(4) Uani 1 1 d .
C3 C 0.2177(3) -0.0367(2) 0.5306(2) 0.0617(5) Uani 1 1 d .
C4 C 0.2904(3) 0.1138(3) 0.5616(3) 0.0735(6) Uani 1 1 d .
H2 H 0.3448 0.1302 0.4981 0.088 Uiso 1 1 calc R
C5 C 0.2788(3) 0.2386(2) 0.6902(3) 0.0677(6) Uani 1 1 d .
C6 C 0.1990(2) 0.2175(2) 0.7850(2) 0.0532(4) Uani 1 1 d .
C7 C -0.0677(4) 1.3840(3) 1.1940(3) 0.0773(6) Uani 1 1 d .
H5 H -0.0304 1.4974 1.2303 0.093 Uiso 1 1 calc R
H4 H -0.1048 1.3723 1.2729 0.093 Uiso 1 1 calc R
C8 C -0.2097(3) 1.2937(3) 1.0375(3) 0.0767(6) Uani 1 1 d .
H14 H -0.3006 1.3394 1.0453 0.092 Uiso 1 1 calc R
H13 H -0.1709 1.3010 0.9576 0.092 Uiso 1 1 calc R
C9 C -0.4028(3) 1.0384(3) 0.8432(3) 0.0815(7) Uani 1 1 d .
H9A H -0.3661 1.0485 0.7634 0.098 Uiso 1 1 calc R
H9B H -0.4991 1.0766 0.8486 0.098 Uiso 1 1 calc R
C10 C -0.4533(3) 0.8688(4) 0.7975(3) 0.0852(8) Uani 1 1 d .
H11 H -0.4656 0.8619 0.8874 0.102 Uiso 1 1 calc R
H12 H -0.5623 0.8097 0.7101 0.102 Uiso 1 1 calc R
C11 C 0.3594(3) 1.3543(3) 1.2724(3) 0.0766(6) Uani 1 1 d .
H7 H 0.3652 1.3497 1.1758 0.092 Uiso 1 1 calc R
H8 H 0.4674 1.4263 1.3585 0.092 Uiso 1 1 calc R
C12 C 0.2206(3) 1.4173(3) 1.3124(3) 0.0785(7) Uani 1 1 d .
H6 H 0.2062 1.4116 1.4023 0.094 Uiso 1 1 calc R
H9 H 0.2490 1.5288 1.3416 0.094 Uiso 1 1 calc R

loop_
_atom_site_aniso_label
_atom_site_aniso_U_11
_atom_site_aniso_U_22
_atom_site_aniso_U_33
_atom_site_aniso_U_23
_atom_site_aniso_U_13
_atom_site_aniso_U_12
F1 0.1292(12) 0.0472(6) 0.0772(8) 0.0348(6) 0.0429(8) 0.0197(7)
F2 0.1465(14) 0.0752(9) 0.0863(10) 0.0362(8) 0.0719(10) 0.0506(9)
F3 0.1684(17) 0.0598(8) 0.1313(14) 0.0493(9) 0.0918(13) 0.0101(9)
F4 0.1256(11) 0.0517(7) 0.0778(8) 0.0339(6) 0.0549(8) 0.0310(7)
O1 0.0658(8) 0.0810(10) 0.0630(8) 0.0386(7) 0.0251(7) 0.0350(7)
O2 0.0580(8) 0.0744(9) 0.0702(9) 0.0357(7) 0.0319(7) 0.0143(7)
O3 0.0768(9) 0.0573(8) 0.0625(8) 0.0239(7) 0.0249(7) 0.0225(7)
N1 0.1089(15) 0.0587(10) 0.0718(11) 0.0384(9) 0.0520(11) 0.0194(10)
C1 0.0522(9) 0.0508(9) 0.0495(9) 0.0326(8) 0.0184(7) 0.0168(7)
C2 0.0626(10) 0.0474(9) 0.0539(9) 0.0313(8) 0.0188(8) 0.0174(8)
C3 0.0725(12) 0.0601(11) 0.0590(11) 0.0300(9) 0.0322(9) 0.0285(9)
C4 0.0841(14) 0.0732(13) 0.0809(14) 0.0446(12) 0.0525(12) 0.0222(11)
C5 0.0777(13) 0.0535(10) 0.0795(13) 0.0394(10) 0.0384(11) 0.0115(9)
C6 0.0636(10) 0.0471(9) 0.0537(9) 0.0281(8) 0.0249(8) 0.0189(8)
C7 0.1041(17) 0.0598(12) 0.0812(15) 0.0383(11) 0.0412(13) 0.0421(12)
C8 0.0905(15) 0.0775(14) 0.0912(16) 0.0552(13) 0.0408(13) 0.0489(13)
C9 0.0676(13) 0.1053(19) 0.0667(13) 0.0358(13) 0.0235(11) 0.0457(13)
C10 0.0471(10) 0.112(2) 0.0705(14) 0.0305(13) 0.0236(10) 0.0179(11)
C11 0.0632(12) 0.0745(14) 0.0646(12) 0.0303(11) 0.0137(10) -0.0070(10)
C12 0.0886(15) 0.0463(10) 0.0668(13) 0.0172(9) 0.0142(11) 0.0033(10)

loop_
_atom_type_symbol
_atom_type_description
_atom_type_scat_dispersion_real
_atom_type_scat_dispersion_imag
_atom_type_scat_source
C C 0.0033 0.0016 'International Tables Vol C Tables 4.2.6.8 and 6.1.1.4'
H H 0.0000 0.0000 'International Tables Vol C Tables 4.2.6.8 and 6.1.1.4'
N N 0.0061 0.0033 'International Tables Vol C Tables 4.2.6.8 and 6.1.1.4'
O O 0.0106 0.0060 'International Tables Vol C Tables 4.2.6.8 and 6.1.1.4'
F F 0.0171 0.0103 'International Tables Vol C Tables 4.2.6.8 and 6.1.1.4'

loop_
_geom_angle_atom_site_label_1
_geom_angle_atom_site_label_2
_geom_angle_atom_site_label_3
_geom_angle
_geom_angle_site_symmetry_1
C9 O1 C8 111.77(18) .
C11 O2 C10 112.92(19) 2_577
C7 O3 C12 113.24(18) .
C1 N1 H3 120(2) .
C1 N1 H1 121(2) .
H3 N1 H1 118(3) .
N1 C1 C6 121.81(17) .
N1 C1 C2 123.02(16) .
C6 C1 C2 115.12(15) .
F1 C2 C3 118.97(17) .
F1 C2 C1 118.61(15) .
C3 C2 C1 122.41(16) .
F2 C3 C4 120.13(18) .
F2 C3 C2 118.18(18) .
C4 C3 C2 121.69(18) .
C3 C4 C5 116.46(18) .
C3 C4 H2 121.8 .
C5 C4 H2 121.8 .
F3 C5 C4 119.81(18) .
F3 C5 C6 117.35(19) .
C4 C5 C6 122.83(18) .
F4 C6 C5 120.07(16) .
F4 C6 C1 118.44(16) .
C5 C6 C1 121.49(17) .
O3 C7 C8 108.61(18) .
O3 C7 H5 110.0 .
C8 C7 H5 110.0 .
O3 C7 H4 110.0 .
C8 C7 H4 110.0 .
H5 C7 H4 108.3 .
O1 C8 C7 109.04(17) .
O1 C8 H14 109.9 .
C7 C8 H14 109.9 .
O1 C8 H13 109.9 .
C7 C8 H13 109.9 .
H14 C8 H13 108.3 .
O1 C9 C10 109.5(2) .
O1 C9 H9A 109.8 .
C10 C9 H9A 109.8 .
O1 C9 H9B 109.8 .
C10 C9 H9B 109.8 .
H9A C9 H9B 108.2 .
O2 C10 C9 110.81(19) .
O2 C10 H11 109.5 .
C9 C10 H11 109.5 .
O2 C10 H12 109.5 .
C9 C10 H12 109.5 .
H11 C10 H12 108.1 .
O2 C11 C12 110.33(18) 2_577
O2 C11 H7 109.6 2_577
C12 C11 H7 109.6 .
O2 C11 H8 109.6 2_577
C12 C11 H8 109.6 .
H7 C11 H8 108.1 .
O3 C12 C11 108.55(18) .
O3 C12 H6 110.0 .
C11 C12 H6 110.0 .
O3 C12 H9 110.0 .
C11 C12 H9 110.0 .
H6 C12 H9 108.4 .

loop_
_geom_bond_atom_site_label_1
_geom_bond_atom_site_label_2
_geom_bond_distance
_geom_bond_site_symmetry_2
F1 C2 1.350(2) .
F2 C3 1.347(2) .
F3 C5 1.353(2) .
F4 C6 1.347(2) .
O1 C9 1.402(3) .
O1 C8 1.412(3) .
O2 C11 1.391(3) 2_577
O2 C10 1.424(3) .
O3 C7 1.413(3) .
O3 C12 1.423(3) .
N1 C1 1.358(2) .
N1 H3 0.842(10) .
N1 H1 0.843(10) .
C1 C6 1.385(2) .
C1 C2 1.391(3) .
C2 C3 1.367(3) .
C3 C4 1.367(3) .
C4 C5 1.361(3) .
C4 H2 0.9300 .
C5 C6 1.368(3) .
C7 C8 1.481(4) .
C7 H5 0.9700 .
C7 H4 0.9700 .
C8 H14 0.9700 .
C8 H13 0.9700 .
C9 C10 1.472(4) .
C9 H9A 0.9700 .
C9 H9B 0.9700 .
C10 H11 0.9700 .
C10 H12 0.9700 .
C11 O2 1.391(3) 2_577
C11 C12 1.492(4) .
C11 H7 0.9700 .
C11 H8 0.9700 .
C12 H6 0.9700 .
C12 H9 0.9700 .

loop_
_geom_torsion_atom_site_label_1
_geom_torsion_atom_site_label_2
_geom_torsion_atom_site_label_3
_geom_torsion_atom_site_label_4
_geom_torsion
_geom_torsion_site_symmetry_1
N1 C1 C2 F1 -2.1(3) .
C6 C1 C2 F1 -179.36(16) .
N1 C1 C2 C3 177.5(2) .
C6 C1 C2 C3 0.2(3) .
F1 C2 C3 F2 -0.3(3) .
C1 C2 C3 F2 -179.85(18) .
F1 C2 C3 C4 179.13(19) .
C1 C2 C3 C4 -0.4(3) .
F2 C3 C4 C5 179.8(2) .
C2 C3 C4 C5 0.4(3) .
C3 C4 C5 F3 -179.0(2) .
C3 C4 C5 C6 -0.2(4) .
F3 C5 C6 F4 -0.7(3) .
C4 C5 C6 F4 -179.6(2) .
F3 C5 C6 C1 178.82(19) .
C4 C5 C6 C1 0.0(4) .
N1 C1 C6 F4 2.2(3) .
C2 C1 C6 F4 179.57(16) .
N1 C1 C6 C5 -177.3(2) .
C2 C1 C6 C5 0.0(3) .
C12 O3 C7 C8 170.36(19) .
C9 O1 C8 C7 -178.86(19) .
O3 C7 C8 O1 63.7(3) .
C8 O1 C9 C10 176.47(18) .
C11 O2 C10 C9 171.43(19) 2_577
O1 C9 C10 O2 -74.0(2) .
C7 O3 C12 C11 -172.52(19) .
O2 C11 C12 O3 -67.1(2) 2_577
